data_7713815
loop_
_publ_author_name
'Naina, Vanitha R.'
'Singh, Akhil K.'
'Shubham, ?'
'Kr&#xe4;tschmer, Frederic'
'Lebedkin, Sergei'
'Kappes, Manfred M.'
'Roesky, Peter W.'

_publ_section_title
;
 Heteroleptic copper(I) complexes with coumarin-substituted
 aminodiphosphine and diimine ligands: synthesis and photophysical
 studies.
;
_journal_name_full 'Dalton transactions (Cambridge, England : 2003)'
_journal_paper_doi 10.1039/d3dt02317f
_journal_year 2023
_chemical_formula_moiety '2(C46 H35 Cu N3 O2 P2), 2(B F4), 3(C H2 Cl2)'
_chemical_formula_sum 'C95 H76 B2 Cl6 Cu2 F8 N6 O4 P4'
_chemical_formula_weight 2002.89
_space_group_crystal_system monoclinic
_space_group_IT_number 15
_space_group_name_Hall '-C 2yc'
_space_group_name_H-M_alt 'C 1 2/c 1'
_atom_sites_solution_hydrogens geom
_atom_sites_solution_primary iterative
_audit_creation_date 2023-01-18
_audit_creation_method
;
Olex2 1.5-alpha
(compiled 2022.11.02 svn.ra8b101fa for OlexSys, GUI svn.r6635)
;
_audit_update_record
;
2023-06-01 deposited with the CCDC.	2023-07-31 downloaded from the CCDC.
;
_cell_angle_alpha 90
_cell_angle_beta 115.037(3)
_cell_angle_gamma 90
_cell_formula_units_Z 4
_cell_length_a 40.1317(18)
_cell_length_b 14.1718(4)
_cell_length_c 17.4639(8)
_cell_measurement_reflns_used 30094
_cell_measurement_temperature 150
_cell_measurement_theta_max 27.29
_cell_measurement_theta_min 1.54
_cell_volume 8999.1(7)
_computing_cell_refinement
;
X-Area Recipe 1.33.0.0 (STOE, 2015)
;
_computing_data_collection
;
X-Area WinXpose 2.0.22.0 (STOE, 2016)
;
_computing_data_reduction
;
X-Area Integrate 1.73.1.0 (STOE, 2018)
X-Area LANA 1.73.2.0 (STOE, 2018)
;
_computing_molecular_graphics 'Olex2 1.5-alpha (Dolomanov et al., 2009)'
_computing_publication_material
;
STOE & Cie GmbH, X-Area, software package for collecting single-crystal or
multi-domain crystal data on STOE area-detector diffractometers, for image 
processing, for the correction and scaling of reflection intensities and 
for outlier rejection, version 1.84, Darmstadt 2018
;
_computing_structure_refinement 'SHELXL 2018/3 (Sheldrick, 2015)'
_computing_structure_solution 'olex2.solve 1.5-alpha (Bourhis et al., 2015)'
_diffrn_ambient_temperature 150
_diffrn_detector 'image plate (34 cm diameter)'
_diffrn_detector_area_resol_mean 6.67
_diffrn_detector_type 'STOE Imaging Plate'
_diffrn_measured_fraction_theta_full 0.999
_diffrn_measured_fraction_theta_max 0.996
_diffrn_measurement_details
;
 183 frames, detector distance = 120 mm
;
_diffrn_measurement_device '2-circle diffractometer'
_diffrn_measurement_device_type 'STOE IPDS II'
_diffrn_measurement_method 'rotation method, \w scans'
_diffrn_radiation_collimation '0.5 mm diameter, multiple pinhole'
_diffrn_radiation_monochromator 'plane graphite'
_diffrn_radiation_polarisn_norm 0
_diffrn_radiation_probe x-ray
_diffrn_radiation_type 'Mo K\a'
_diffrn_radiation_wavelength 0.71073
_diffrn_reflns_av_R_equivalents 0.0278
_diffrn_reflns_av_unetI/netI 0.0309
_diffrn_reflns_Laue_measured_fraction_full 0.999
_diffrn_reflns_Laue_measured_fraction_max 0.996
_diffrn_reflns_limit_h_max 51
_diffrn_reflns_limit_h_min -51
_diffrn_reflns_limit_k_max 18
_diffrn_reflns_limit_k_min -17
_diffrn_reflns_limit_l_max 21
_diffrn_reflns_limit_l_min -22
_diffrn_reflns_number 27976
_diffrn_reflns_point_group_measured_fraction_full 0.999
_diffrn_reflns_point_group_measured_fraction_max 0.996
_diffrn_reflns_theta_full 25.242
_diffrn_reflns_theta_max 27.159
_diffrn_reflns_theta_min 1.542
_diffrn_source 'sealed X-ray tube, 12 x 0.4 mm long-fine focus'
_diffrn_source_current 40
_diffrn_source_power 2.000
_diffrn_source_voltage 50
_exptl_absorpt_coefficient_mu 0.795
_exptl_absorpt_correction_T_max 0.8087
_exptl_absorpt_correction_T_min 0.4220
_exptl_absorpt_correction_type multi-scan
_exptl_absorpt_process_details
;
STOE X-Red32, absorption correction by Gaussian integration, analogous to
P. Coppens, "The Evaluation of Absorption and Extinction in Single-Crystal
Structure Analysis", published in: F. R. Ahmed (Editor), "Crystallographic
Computing", Munksgaard, Copenhagen (1970), 255 - 270.
Afterwards scaling of reflection intensities was performed within STOE LANA.
J. Koziskova, F. Hahn, J. Richter, J. Kozisek, "Comparison of different
absorption corrections on the model structure of tetrakis(\m~2~-acetato)-
diaqua-di-copper(II)", Acta Chimica Slovaca, vol. 9, no. 2, 2016, pp. 136 - 140.
;
_exptl_crystal_colour yellow
_exptl_crystal_colour_primary yellow
_exptl_crystal_density_diffrn 1.478
_exptl_crystal_density_method 'not measured'
_exptl_crystal_description fragment
_exptl_crystal_F_000 4088
_exptl_crystal_size_max 0.628
_exptl_crystal_size_mid 0.403
_exptl_crystal_size_min 0.247
_refine_diff_density_max 0.433
_refine_diff_density_min -0.478
_refine_diff_density_rms 0.065
_refine_ls_extinction_method none
_refine_ls_goodness_of_fit_ref 1.057
_refine_ls_hydrogen_treatment constr
_refine_ls_matrix_type full
_refine_ls_number_parameters 710
_refine_ls_number_reflns 9958
_refine_ls_number_restraints 735
_refine_ls_restrained_S_all 1.083
_refine_ls_R_factor_all 0.0725
_refine_ls_R_factor_gt 0.0485
_refine_ls_shift/su_max 0.001
_refine_ls_shift/su_mean 0.000
_refine_ls_structure_factor_coef Fsqd
_refine_ls_weighting_details 'w=1/[\s^2^(Fo^2^)+(0.0436P)^2^+25.4827P] where P=(Fo^2^+2Fc^2^)/3'
_refine_ls_weighting_scheme calc
_refine_ls_wR_factor_gt 0.1079
_refine_ls_wR_factor_ref 0.1208
_reflns_Friedel_coverage 0.000
_reflns_number_gt 7605
_reflns_number_total 9958
_reflns_threshold_expression 'I > 2\s(I)'
_cod_data_source_file d3dt02317f2.cif
_cod_data_source_block nv198
_cod_database_code 7713815
_shelx_shelxl_version_number 2018/3
_shelx_space_group_comment
;
The symmetry employed for this shelxl refinement is uniquely defined
by the following loop, which should always be used as a source of
symmetry information in preference to the above space-group names.
They are only intended as comments.
;
_shelx_estimated_absorpt_t_max 0.828
_shelx_estimated_absorpt_t_min 0.635
_olex2_refinement_description
;
1. Fixed Uiso
 At 1.2 times of:
  All C(H) groups, All C(H,H) groups
 At 1.5 times of:
  All C(H,H,H) groups
2. Restrained distances
 Cl3A-C47A
 1.78 with sigma of 0.02
 Cl4A-C47A
 1.77 with sigma of 0.02
 Cl3A-C47A = Cl4A-C47A
 1.771 with sigma of 0.01
 Cl3A-Cl4A
 2.916 with sigma of 0.03
 Cl3A-Cl4A
 2.92 with sigma of 0.04
 Cl3A-C47A \\sim Cl3B-C47B
 with sigma of 0.02
 Cl4A-C47A \\sim Cl4B-C47B
 with sigma of 0.02
 Cl3A-Cl4A \\sim Cl3B-Cl4B
 with sigma of 0.04
 P1-C40A \\sim P1-C40B
 with sigma of 0.02
 C40A-C41A \\sim C40B-C41B
 with sigma of 0.02
 C40A-C45A \\sim C40B-C45B
 with sigma of 0.02
 C41A-C42A \\sim C41B-C42B
 with sigma of 0.02
 C45A-C44A \\sim C45B-C44B
 with sigma of 0.02
 C42A-C43A \\sim C42B-C43B
 with sigma of 0.02
 C44A-C43A \\sim C44B-C43B
 with sigma of 0.02
 P1-C41A \\sim P1-C41B
 with sigma of 0.04
 P1-C45A \\sim P1-C45B
 with sigma of 0.04
 C40A-C42A \\sim C40B-C42B
 with sigma of 0.04
 C40A-C44A \\sim C40B-C44B
 with sigma of 0.04
 C41A-C45A \\sim C41B-C45B
 with sigma of 0.04
 C41A-C43A \\sim C41B-C43B
 with sigma of 0.04
 C45A-C43A \\sim C45B-C43B
 with sigma of 0.04
 C42A-C44A \\sim C42B-C44B
 with sigma of 0.04
 Cl2A-C46A \\sim Cl2B-C46B
 with sigma of 0.02
 Cl1A-C46A \\sim Cl1B-C46B
 with sigma of 0.02
 Cl2A-Cl1A \\sim Cl2B-Cl1B
 with sigma of 0.04
 Cl4A-C47A \\sim C47A-Cl3B
 with sigma of 0.02
 F1A-B \\sim F1B-B
 with sigma of 0.02
 F3A-B \\sim F3B-B
 with sigma of 0.02
 F2B-B \\sim F2A-B
 with sigma of 0.02
 F4A-B \\sim F4B-B
 with sigma of 0.02
 F1A-F4A \\sim F3B-F2A \\sim F1B-F4B \\sim F2B-F3A
 with sigma of 0.02
3. Uiso/Uaniso restraints and constraints
Cl3A \\sim Cl4A \\sim C47A: within 2A with sigma of 0.04 and sigma for terminal
atoms of 0.08 within 2A
Cl4B \\sim Cl3A \\sim C47A \\sim Cl4A \\sim Cl3B \\sim C47B: within 2.5A with
sigma of 0.01 and sigma for terminal atoms of 0.02 within 2.5A
C40A \\sim C40B \\sim C45B \\sim C45A \\sim C44B \\sim C44A \\sim C43A \\sim
C43B \\sim C42B \\sim C42A \\sim C41B \\sim C41A: within 2.5A with sigma of
0.01 and sigma for terminal atoms of 0.02 within 2.5A
C46A \\sim Cl2A \\sim Cl1A \\sim Cl2B \\sim C46B \\sim Cl1B: within 2.5A with
sigma of 0.01 and sigma for terminal atoms of 0.02 within 2.5A
B \\sim F1A \\sim F3A \\sim F3B \\sim F4A \\sim F2A \\sim F2B \\sim F4B \\sim
F1B: within 2.5A with sigma of 0.01 and sigma for terminal atoms of 0.02 within
2.5A
Uanis(Cl4A) \\sim Ueq: with sigma of 0.01 and sigma for terminal atoms of 0.02
Uanis(Cl3A) \\sim Ueq, Uanis(Cl4A) \\sim Ueq, Uanis(C47A) \\sim Ueq: with sigma
of 0.01 and sigma for terminal atoms of 0.02
Uanis(Cl2B) \\sim Ueq: with sigma of 0.01 and sigma for terminal atoms of 0.02
Uanis(F4B) \\sim Ueq: with sigma of 0.02 and sigma for terminal atoms of 0.04
Uanis(F4A) \\sim Ueq: with sigma of 0.01 and sigma for terminal atoms of 0.02
Uanis(B) \\sim Ueq, Uanis(F1A) \\sim Ueq, Uanis(F4A) \\sim Ueq, Uanis(F3B)
\\sim Ueq, Uanis(F2A) \\sim Ueq, Uanis(F1B) \\sim Ueq, Uanis(F4B) \\sim Ueq,
Uanis(F3A) \\sim Ueq, Uanis(F2B) \\sim Ueq: with sigma of 0.01 and sigma for
terminal atoms of 0.02
4. Rigid body (RIGU) restrains
 Cl3A, Cl4A, C47A
 with sigma for 1-2 distances of 0.004 and sigma for 1-3 distances of 0.004
5. Others
 Sof(C40B)=Sof(C45B)=Sof(H45B)=Sof(C44B)=Sof(H44B)=Sof(C43B)=Sof(H43B)=
 Sof(C42B)=Sof(H42B)=Sof(C41B)=Sof(H41B)=1-FVAR(1)
 Sof(C40A)=Sof(C45A)=Sof(H45A)=Sof(C44A)=Sof(H44A)=Sof(C43A)=Sof(H43A)=
 Sof(C42A)=Sof(H42A)=Sof(C41A)=Sof(H41A)=FVAR(1)
 Sof(C46B)=Sof(H46C)=Sof(H46D)=Sof(Cl1B)=Sof(Cl2B)=1-FVAR(2)
 Sof(Cl2A)=Sof(Cl1A)=Sof(C46A)=Sof(H46A)=Sof(H46B)=FVAR(2)
 Sof(F3B)=Sof(F2A)=Sof(F1B)=1-FVAR(3)
 Sof(F1A)=Sof(F3A)=Sof(F2B)=FVAR(3)
 Fixed Sof: F4A(0.7) Cl3A(0.25) Cl4A(0.25) C47A(0.25) H47A(0.25) H47B(0.25)
 Cl3B(0.25) C47B(0.25) H47C(0.25) H47D(0.25) Cl4B(0.25) F4B(0.3)
6.a Secondary CH2 refined with riding coordinates:
 C46A(H46A,H46B), C47A(H47A,H47B), C47B(H47C,H47D), C46B(H46C,H46D)
6.b Aromatic/amide H refined with riding coordinates:
 C6(H6), C3(H3), C35(H35), C33(H33), C29(H29), C2(H2), C8(H8), C23(H23),
 C45A(H45A), C44A(H44A), C43A(H43A), C42A(H42A), C41A(H41A), C31(H31), C39(H39),
  C32(H32), C37(H37), C38(H38), C27(H27), C30(H30), C11(H11), C36(H36),
 C26(H26), C24(H24), C25(H25), C21(H21), C12(H12), C19(H19), C17(H17), C13(H13),
  C20(H20), C16(H16), C45B(H45B), C44B(H44B), C43B(H43B), C42B(H42B), C41B(H41B)
6.c Fitted hexagon refined as free rotating group:
 C40A(C45A,C44A,C43A,C42A,C41A), C40B(C45B,C44B,C43B,C42B,C41B)
6.d Idealised Me refined as rotating group:
 C10(H10A,H10B,H10C)
;
_olex2_submission_special_instructions 'No special instructions were received'

loop_
_space_group_symop_operation_xyz
'x, y, z'
'-x, y, -z+1/2'
'x+1/2, y+1/2, z'
'-x+1/2, y+1/2, -z+1/2'
'-x, -y, -z'
'x, -y, z-1/2'
'-x+1/2, -y+1/2, -z'
'x+1/2, -y+1/2, z-1/2'

loop_
_atom_site_label
_atom_site_type_symbol
_atom_site_fract_x
_atom_site_fract_y
_atom_site_fract_z
_atom_site_U_iso_or_equiv
_atom_site_adp_type
_atom_site_occupancy
_atom_site_site_symmetry_order
_atom_site_calc_flag
_atom_site_refinement_flags_posn
_atom_site_refinement_flags_adp
_atom_site_refinement_flags_occupancy
_atom_site_disorder_assembly
_atom_site_disorder_group
Cu Cu 0.58809(2) 0.33755(2) 0.37499(2) 0.03031(10) Uani 1 1 d . . . . .
P1 P 0.60862(2) 0.28817(5) 0.51001(4) 0.02434(14) Uani 1 1 d D . . . .
P2 P 0.64978(2) 0.31265(5) 0.41903(4) 0.02564(15) Uani 1 1 d . . . . .
Cl2A Cl 0.6895(3) -0.1768(11) 0.4037(10) 0.087(2) Uani 0.44(3) 1 d D U P A 1
Cl1A Cl 0.6174(2) -0.1039(5) 0.3053(6) 0.071(2) Uani 0.44(3) 1 d D U P A 1
O2 O 0.75486(5) 0.37345(12) 0.77004(11) 0.0286(4) Uani 1 1 d . . . . .
O1 O 0.80109(6) 0.42434(14) 0.88600(13) 0.0364(5) Uani 1 1 d . . . . .
N1 N 0.65234(6) 0.27834(15) 0.51556(13) 0.0260(5) Uani 1 1 d . . . . .
N3 N 0.56288(7) 0.45315(19) 0.30822(17) 0.0389(6) Uani 1 1 d . . . . .
N2 N 0.55204(7) 0.26827(19) 0.26984(15) 0.0370(6) Uani 1 1 d . . . . .
C1 C 0.68443(7) 0.25439(18) 0.59059(16) 0.0248(5) Uani 1 1 d . . . . .
C28 C 0.68214(7) 0.40904(19) 0.43948(16) 0.0264(5) Uani 1 1 d . . . . .
C5 C 0.73610(7) 0.30083(17) 0.71685(16) 0.0244(5) Uani 1 1 d . . . . .
C6 C 0.70498(7) 0.32497(18) 0.64483(16) 0.0263(5) Uani 1 1 d . . . . .
H6 H 0.697880 0.389180 0.632917 0.032 Uiso 1 1 calc R U . . .
F1A F 0.55797(8) 0.6560(3) 0.4761(3) 0.0875(12) Uani 0.919(6) 1 d D U P B 1
C4 C 0.74794(7) 0.20769(18) 0.73488(16) 0.0263(5) Uani 1 1 d . . . . .
F3A F 0.61789(8) 0.6601(2) 0.5042(2) 0.0865(11) Uani 0.919(6) 1 d D U P B 1
C34 C 0.61399(7) 0.36003(19) 0.60040(17) 0.0277(6) Uani 1 1 d . . . . .
C7 C 0.78726(8) 0.35733(19) 0.84150(17) 0.0295(6) Uani 1 1 d . . . . .
C9 C 0.78315(8) 0.18981(19) 0.80525(17) 0.0291(6) Uani 1 1 d . . . . .
C3 C 0.72561(8) 0.13760(18) 0.68097(17) 0.0298(6) Uani 1 1 d . . . . .
H3 H 0.732261 0.073240 0.693759 0.036 Uiso 1 1 calc R U . . .
C35 C 0.60175(7) 0.4529(2) 0.58433(19) 0.0317(6) Uani 1 1 d . . . . .
H35 H 0.589524 0.474476 0.527659 0.038 Uiso 1 1 calc R U . . .
C33 C 0.67408(8) 0.4921(2) 0.47142(18) 0.0324(6) Uani 1 1 d . . . . .
H33 H 0.654480 0.492534 0.488321 0.039 Uiso 1 1 calc R U . . .
C29 C 0.71066(8) 0.4103(2) 0.41451(18) 0.0335(6) Uani 1 1 d . . . . .
H29 H 0.716365 0.354879 0.391846 0.040 Uiso 1 1 calc R U . . .
C2 C 0.69426(8) 0.15951(18) 0.60985(17) 0.0285(6) Uani 1 1 d . . . . .
H2 H 0.679460 0.110828 0.574270 0.034 Uiso 1 1 calc R U . . .
C22 C 0.66671(8) 0.21818(19) 0.37496(17) 0.0290(6) Uani 1 1 d . . . . .
C8 C 0.80162(8) 0.26210(19) 0.85460(17) 0.0302(6) Uani 1 1 d . . . . .
H8 H 0.824969 0.250335 0.899771 0.036 Uiso 1 1 calc R U . . .
F2B F 0.59581(12) 0.7531(3) 0.5787(2) 0.1040(15) Uani 0.919(6) 1 d D U P B 2
C23 C 0.64429(8) 0.1952(2) 0.29118(18) 0.0355(6) Uani 1 1 d . . . . .
H23 H 0.622485 0.230433 0.260905 0.043 Uiso 1 1 calc R U . . .
C48 C 0.53842(8) 0.4287(3) 0.22829(19) 0.0412(8) Uani 1 1 d . . . . .
C40A C 0.5985(3) 0.1680(4) 0.5308(6) 0.0302(14) Uani 0.518(14) 1 d DG U P C 1
C45A C 0.5839(2) 0.1450(4) 0.5878(5) 0.0369(15) Uani 0.518(14) 1 d DG U P C 1
H45A H 0.580666 0.192587 0.622378 0.044 Uiso 0.518(14) 1 calc R U P C 1
C44A C 0.5741(2) 0.0523(5) 0.5943(4) 0.0416(15) Uani 0.518(14) 1 d DG U P C 1
H44A H 0.564104 0.036537 0.633263 0.050 Uiso 0.518(14) 1 calc R U P C 1
C43A C 0.5788(3) -0.0174(4) 0.5438(4) 0.0474(17) Uani 0.518(14) 1 d DG U P C 1
H43A H 0.572079 -0.080770 0.548197 0.057 Uiso 0.518(14) 1 calc R U P C 1
C42A C 0.5934(3) 0.0056(5) 0.4868(5) 0.0476(17) Uani 0.518(14) 1 d DG U P C 1
H42A H 0.596616 -0.042028 0.452247 0.057 Uiso 0.518(14) 1 calc R U P C 1
C41A C 0.6032(3) 0.0983(6) 0.4803(6) 0.0406(14) Uani 0.518(14) 1 d DG U P C 1
H41A H 0.613178 0.114021 0.441361 0.049 Uiso 0.518(14) 1 calc R U P C 1
C31 C 0.72263(9) 0.5735(2) 0.4539(2) 0.0398(7) Uani 1 1 d . . . . .
H31 H 0.736412 0.629369 0.458432 0.048 Uiso 1 1 calc R U . . .
C39 C 0.63217(8) 0.3289(2) 0.68392(18) 0.0356(6) Uani 1 1 d . . . . .
H39 H 0.640564 0.265549 0.695457 0.043 Uiso 1 1 calc R U . . .
C32 C 0.69419(9) 0.5737(2) 0.47883(19) 0.0365(7) Uani 1 1 d . . . . .
H32 H 0.688483 0.629547 0.500930 0.044 Uiso 1 1 calc R U . . .
C10 C 0.79860(9) 0.0911(2) 0.81958(19) 0.0398(7) Uani 1 1 d . . . . .
H10A H 0.782850 0.049746 0.835016 0.060 Uiso 1 1 calc R U . . .
H10B H 0.823474 0.091703 0.865359 0.060 Uiso 1 1 calc R U . . .
H10C H 0.799511 0.067806 0.767678 0.060 Uiso 1 1 calc R U . . .
C37 C 0.62549(9) 0.4827(3) 0.7326(2) 0.0456(8) Uani 1 1 d . . . . .
H37 H 0.629550 0.524889 0.777955 0.055 Uiso 1 1 calc R U . . .
C38 C 0.63793(9) 0.3907(3) 0.74985(19) 0.0426(8) Uani 1 1 d . . . . .
H38 H 0.650382 0.369925 0.806715 0.051 Uiso 1 1 calc R U . . .
C15 C 0.53275(8) 0.3305(3) 0.20819(19) 0.0410(7) Uani 1 1 d . . . . .
C27 C 0.69900(9) 0.1673(2) 0.41795(19) 0.0379(7) Uani 1 1 d . . . . .
H27 H 0.714935 0.183593 0.474480 0.045 Uiso 1 1 calc R U . . .
C14 C 0.50821(8) 0.3006(3) 0.1256(2) 0.0522(10) Uani 1 1 d . . . . .
C30 C 0.73097(9) 0.4921(2) 0.4224(2) 0.0400(7) Uani 1 1 d . . . . .
H30 H 0.750719 0.491950 0.406011 0.048 Uiso 1 1 calc R U . . .
C11 C 0.54714(9) 0.1767(3) 0.2520(2) 0.0457(8) Uani 1 1 d . . . . .
H11 H 0.560258 0.132766 0.295518 0.055 Uiso 1 1 calc R U . . .
C36 C 0.60729(9) 0.5143(2) 0.6504(2) 0.0406(7) Uani 1 1 d . . . . .
H36 H 0.598625 0.577406 0.639320 0.049 Uiso 1 1 calc R U . . .
C26 C 0.70797(10) 0.0930(2) 0.3785(2) 0.0470(8) Uani 1 1 d . . . . .
H26 H 0.729921 0.058091 0.408120 0.056 Uiso 1 1 calc R U . . .
C24 C 0.65346(10) 0.1217(2) 0.2517(2) 0.0462(8) Uani 1 1 d . . . . .
H24 H 0.638181 0.106951 0.194320 0.055 Uiso 1 1 calc R U . . .
C18 C 0.51875(9) 0.4957(3) 0.1666(2) 0.0526(10) Uani 1 1 d . . . . .
C25 C 0.68493(11) 0.0697(2) 0.2959(2) 0.0475(8) Uani 1 1 d . . . . .
H25 H 0.690782 0.017640 0.269556 0.057 Uiso 1 1 calc R U . . .
C21 C 0.56868(9) 0.5435(2) 0.3271(3) 0.0480(8) Uani 1 1 d . . . . .
H21 H 0.585696 0.561141 0.382417 0.058 Uiso 1 1 calc R U . . .
C12 C 0.52371(10) 0.1419(3) 0.1727(2) 0.0589(10) Uani 1 1 d . . . . .
H12 H 0.521225 0.075920 0.162452 0.071 Uiso 1 1 calc R U . . .
C19 C 0.52560(11) 0.5907(3) 0.1887(3) 0.0672(13) Uani 1 1 d . . . . .
H19 H 0.513010 0.638355 0.148583 0.081 Uiso 1 1 calc R U . . .
C17 C 0.49341(9) 0.4620(4) 0.0838(2) 0.0652(13) Uani 1 1 d . . . . .
H17 H 0.479731 0.506521 0.041458 0.078 Uiso 1 1 calc R U . . .
C13 C 0.50458(10) 0.2038(4) 0.1107(2) 0.0642(12) Uani 1 1 d . . . . .
H13 H 0.488493 0.181059 0.056383 0.077 Uiso 1 1 calc R U . . .
C20 C 0.55038(11) 0.6149(3) 0.2678(3) 0.0626(11) Uani 1 1 d . . . . .
H20 H 0.555315 0.679445 0.283026 0.075 Uiso 1 1 calc R U . . .
C16 C 0.48884(10) 0.3701(4) 0.0656(2) 0.0658(12) Uani 1 1 d . . . . .
H16 H 0.472026 0.350973 0.010601 0.079 Uiso 1 1 calc R U . . .
F4A F 0.5846(2) 0.7817(3) 0.4384(4) 0.1098(17) Uani 0.7 1 d D U P B 1
C46A C 0.6475(5) -0.1482(17) 0.4062(11) 0.092(4) Uani 0.44(3) 1 d D U P A 1
H46A H 0.651373 -0.099990 0.450153 0.110 Uiso 0.44(3) 1 calc R U P A 1
H46B H 0.636705 -0.205008 0.419815 0.110 Uiso 0.44(3) 1 calc R U P A 1
B B 0.58889(19) 0.7144(3) 0.4998(4) 0.0819(16) Uani 1 1 d D U . . .
Cl3A Cl 0.50047(19) -0.1295(5) 0.3801(5) 0.0713(17) Uani 0.25 1 d D U P D -1
Cl4A Cl 0.4839(3) -0.1264(10) 0.2005(7) 0.153(4) Uani 0.25 1 d D U P D -1
C47A C 0.5000(8) -0.0552(12) 0.2922(8) 0.075(4) Uani 0.25 1 d D U P D -1
H47A H 0.483550 -0.000246 0.283536 0.090 Uiso 0.25 1 calc R U P D -1
H47B H 0.525055 -0.031773 0.305258 0.090 Uiso 0.25 1 calc R U P D -1
Cl3B Cl 0.4875(2) -0.1510(5) 0.3456(6) 0.085(2) Uani 0.25 1 d D U P E -2
C47B C 0.4917(6) -0.0460(8) 0.2682(10) 0.046(3) Uani 0.25 1 d D U P E -2
H47C H 0.468576 -0.011646 0.235187 0.056 Uiso 0.25 1 calc R U P E -2
H47D H 0.512715 -0.002355 0.295876 0.056 Uiso 0.25 1 calc R U P E -2
Cl4B Cl 0.50060(16) -0.1420(5) 0.2145(4) 0.0796(17) Uani 0.25 1 d D U P E -2
C40B C 0.5946(3) 0.1724(5) 0.5341(7) 0.0358(17) Uani 0.482(14) 1 d DG U P C 2
C45B C 0.5752(3) 0.1636(5) 0.5836(6) 0.0389(16) Uani 0.482(14) 1 d DG U P C 2
H45B H 0.572258 0.216756 0.613250 0.047 Uiso 0.482(14) 1 calc R U P C 2
C44B C 0.5602(3) 0.0770(6) 0.5897(4) 0.0460(17) Uani 0.482(14) 1 d DG U P C 2
H44B H 0.547028 0.071038 0.623515 0.055 Uiso 0.482(14) 1 calc R U P C 2
C43B C 0.5646(3) -0.0008(5) 0.5463(5) 0.0479(17) Uani 0.482(14) 1 d DG U P C 2
H43B H 0.554349 -0.059928 0.550471 0.058 Uiso 0.482(14) 1 calc R U P C 2
C42B C 0.5839(3) 0.0080(5) 0.4968(6) 0.0442(17) Uani 0.482(14) 1 d DG U P C 2
H42B H 0.586899 -0.045176 0.467161 0.053 Uiso 0.482(14) 1 calc R U P C 2
C41B C 0.5989(3) 0.0946(6) 0.4907(7) 0.0397(14) Uani 0.482(14) 1 d DG U P C 2
H41B H 0.612129 0.100542 0.456894 0.048 Uiso 0.482(14) 1 calc R U P C 2
C46B C 0.6543(4) -0.1194(13) 0.4087(8) 0.093(4) Uani 0.56(3) 1 d D U P A 2
H46C H 0.648321 -0.160297 0.447140 0.112 Uiso 0.56(3) 1 calc R U P A 2
H46D H 0.666392 -0.061992 0.440672 0.112 Uiso 0.56(3) 1 calc R U P A 2
Cl1B Cl 0.6133(2) -0.0863(9) 0.3244(7) 0.109(2) Uani 0.56(3) 1 d D U P A 2
Cl2B Cl 0.6859(3) -0.1795(9) 0.3806(8) 0.102(2) Uani 0.56(3) 1 d D U P A 2
F3B F 0.6066(11) 0.786(2) 0.479(3) 0.090(4) Uani 0.081(6) 1 d D U P B 2
F2A F 0.5822(15) 0.760(4) 0.563(3) 0.095(5) Uani 0.081(6) 1 d D U P B 1
F1B F 0.5643(10) 0.646(3) 0.510(3) 0.080(6) Uani 0.081(6) 1 d D U P B 2
F4B F 0.5640(4) 0.7871(8) 0.4479(9) 0.108(3) Uani 0.3 1 d D U P B 2

loop_
_atom_site_aniso_label
_atom_site_aniso_U_11
_atom_site_aniso_U_22
_atom_site_aniso_U_33
_atom_site_aniso_U_23
_atom_site_aniso_U_13
_atom_site_aniso_U_12
Cu 0.03007(18) 0.03253(18) 0.02375(17) 0.00492(14) 0.00693(13) 0.00218(14)
P1 0.0284(3) 0.0239(3) 0.0206(3) 0.0003(3) 0.0103(3) 0.0004(3)
P2 0.0293(3) 0.0278(3) 0.0201(3) 0.0019(3) 0.0107(3) 0.0030(3)
Cl2A 0.074(3) 0.056(3) 0.081(5) 0.003(4) -0.015(3) -0.011(2)
Cl1A 0.066(2) 0.091(3) 0.044(2) 0.0049(19) 0.0121(16) -0.0071(19)
O2 0.0303(10) 0.0206(9) 0.0275(10) 0.0003(7) 0.0050(8) 0.0047(7)
O1 0.0378(11) 0.0284(10) 0.0341(11) -0.0035(8) 0.0065(9) 0.0004(8)
N1 0.0293(11) 0.0275(11) 0.0202(10) 0.0029(9) 0.0095(9) 0.0038(9)
N3 0.0293(13) 0.0459(15) 0.0443(15) 0.0177(12) 0.0182(12) 0.0074(11)
N2 0.0290(12) 0.0551(16) 0.0280(12) 0.0007(11) 0.0130(10) -0.0017(11)
C1 0.0286(13) 0.0257(13) 0.0212(12) 0.0027(10) 0.0117(11) 0.0041(10)
C28 0.0294(13) 0.0290(13) 0.0189(12) 0.0057(10) 0.0082(11) 0.0037(11)
C5 0.0282(13) 0.0212(12) 0.0241(13) -0.0003(10) 0.0114(11) 0.0004(10)
C6 0.0301(13) 0.0214(12) 0.0261(13) 0.0036(10) 0.0107(11) 0.0052(10)
F1A 0.0516(16) 0.0703(19) 0.115(3) -0.0270(19) 0.0105(17) -0.0059(15)
C4 0.0321(14) 0.0230(12) 0.0242(13) 0.0041(10) 0.0122(11) 0.0038(11)
F3A 0.0543(16) 0.097(2) 0.090(2) -0.0083(17) 0.0131(15) -0.0175(15)
C34 0.0254(13) 0.0330(14) 0.0258(13) -0.0056(11) 0.0120(11) -0.0034(11)
C7 0.0315(14) 0.0288(14) 0.0257(13) 0.0014(11) 0.0096(11) 0.0022(11)
C9 0.0331(14) 0.0262(13) 0.0270(14) 0.0056(10) 0.0117(12) 0.0066(11)
C3 0.0393(15) 0.0208(12) 0.0280(14) 0.0029(10) 0.0130(12) 0.0065(11)
C35 0.0262(13) 0.0349(15) 0.0343(15) -0.0068(12) 0.0131(12) -0.0021(11)
C33 0.0383(15) 0.0303(14) 0.0315(15) 0.0039(11) 0.0175(13) 0.0037(12)
C29 0.0342(15) 0.0345(15) 0.0345(15) 0.0041(12) 0.0173(13) 0.0023(12)
C2 0.0351(14) 0.0232(12) 0.0258(13) -0.0014(10) 0.0114(11) 0.0014(11)
C22 0.0361(15) 0.0295(13) 0.0262(13) -0.0014(11) 0.0177(12) -0.0020(11)
C8 0.0288(14) 0.0296(14) 0.0271(14) 0.0032(11) 0.0067(11) 0.0052(11)
F2B 0.111(3) 0.066(2) 0.092(2) -0.0203(19) 0.001(2) -0.008(2)
C23 0.0368(16) 0.0404(16) 0.0294(15) -0.0060(12) 0.0140(13) -0.0055(13)
C48 0.0242(14) 0.069(2) 0.0341(16) 0.0204(15) 0.0160(13) 0.0115(14)
C40A 0.038(3) 0.028(3) 0.029(2) 0.003(2) 0.018(2) -0.003(2)
C45A 0.050(3) 0.030(3) 0.036(2) 0.001(2) 0.022(2) -0.002(2)
C44A 0.054(3) 0.033(3) 0.045(2) 0.007(2) 0.027(2) -0.004(2)
C43A 0.057(4) 0.030(3) 0.056(3) 0.002(2) 0.025(3) -0.005(3)
C42A 0.062(4) 0.033(3) 0.054(3) -0.005(2) 0.031(3) -0.004(3)
C41A 0.055(3) 0.028(3) 0.042(3) -0.005(2) 0.023(2) -0.005(2)
C31 0.0432(17) 0.0336(16) 0.0398(17) 0.0064(13) 0.0150(14) -0.0055(13)
C39 0.0352(15) 0.0442(17) 0.0284(14) -0.0026(13) 0.0145(12) 0.0001(13)
C32 0.0470(18) 0.0293(14) 0.0340(15) 0.0028(12) 0.0178(14) 0.0019(13)
C10 0.0465(18) 0.0291(15) 0.0323(15) 0.0042(12) 0.0055(14) 0.0135(13)
C37 0.0420(18) 0.059(2) 0.0414(18) -0.0278(16) 0.0230(15) -0.0176(16)
C38 0.0385(17) 0.064(2) 0.0247(15) -0.0111(14) 0.0131(13) -0.0055(15)
C15 0.0249(14) 0.071(2) 0.0296(15) 0.0069(15) 0.0138(12) 0.0061(14)
C27 0.0473(17) 0.0396(16) 0.0289(14) 0.0011(13) 0.0182(13) 0.0114(14)
C14 0.0224(14) 0.103(3) 0.0297(16) 0.0045(18) 0.0098(13) 0.0098(17)
C30 0.0390(17) 0.0426(17) 0.0423(17) 0.0076(14) 0.0210(14) 0.0008(14)
C11 0.0398(17) 0.057(2) 0.0403(18) -0.0120(15) 0.0171(14) -0.0081(15)
C36 0.0389(17) 0.0368(16) 0.0512(19) -0.0162(14) 0.0239(15) -0.0077(13)
C26 0.065(2) 0.0421(18) 0.0457(19) 0.0084(15) 0.0346(18) 0.0188(16)
C24 0.059(2) 0.0466(18) 0.0384(17) -0.0174(15) 0.0253(16) -0.0133(16)
C18 0.0340(17) 0.077(3) 0.055(2) 0.0361(19) 0.0262(16) 0.0258(17)
C25 0.077(3) 0.0329(16) 0.050(2) -0.0073(14) 0.043(2) -0.0028(16)
C21 0.0387(17) 0.0431(19) 0.066(2) 0.0184(16) 0.0253(17) 0.0103(14)
C12 0.0399(19) 0.080(3) 0.054(2) -0.028(2) 0.0174(18) -0.0069(19)
C19 0.044(2) 0.088(3) 0.079(3) 0.052(3) 0.034(2) 0.033(2)
C17 0.0291(17) 0.125(4) 0.040(2) 0.041(2) 0.0135(15) 0.029(2)
C13 0.0342(18) 0.108(4) 0.045(2) -0.029(2) 0.0116(16) 0.003(2)
C20 0.051(2) 0.050(2) 0.097(3) 0.030(2) 0.042(2) 0.0151(18)
C16 0.0347(19) 0.120(4) 0.038(2) 0.008(2) 0.0104(16) 0.022(2)
F4A 0.152(5) 0.055(2) 0.116(4) 0.023(2) 0.051(4) 0.004(3)
C46A 0.078(6) 0.104(7) 0.058(5) 0.010(6) -0.006(5) -0.019(6)
B 0.101(3) 0.035(2) 0.078(3) -0.001(2) 0.006(3) -0.014(2)
Cl3A 0.065(4) 0.056(3) 0.096(4) -0.002(3) 0.037(3) 0.002(3)
Cl4A 0.160(8) 0.157(7) 0.161(7) -0.004(6) 0.087(6) -0.013(7)
C47A 0.082(6) 0.060(6) 0.092(7) -0.008(5) 0.046(5) -0.003(5)
Cl3B 0.085(5) 0.062(4) 0.125(6) 0.015(4) 0.061(4) 0.001(3)
C47B 0.077(7) 0.026(5) 0.066(6) 0.010(4) 0.059(5) 0.010(5)
Cl4B 0.057(3) 0.081(3) 0.085(3) 0.001(3) 0.015(3) 0.002(3)
C40B 0.046(3) 0.028(3) 0.032(3) -0.001(2) 0.015(2) 0.001(2)
C45B 0.049(4) 0.035(3) 0.037(3) 0.004(3) 0.022(3) -0.006(3)
C44B 0.053(4) 0.041(3) 0.048(3) 0.008(3) 0.025(3) -0.005(3)
C43B 0.055(4) 0.038(3) 0.055(3) 0.008(3) 0.027(3) -0.008(3)
C42B 0.054(3) 0.030(3) 0.054(3) -0.002(2) 0.028(3) -0.007(3)
C41B 0.051(3) 0.033(3) 0.042(3) 0.000(2) 0.026(2) -0.007(2)
C46B 0.083(6) 0.094(7) 0.058(4) 0.003(5) -0.013(4) -0.012(5)
Cl1B 0.095(3) 0.170(5) 0.054(3) 0.033(3) 0.022(2) 0.023(3)
Cl2B 0.104(4) 0.0543(18) 0.085(5) -0.005(3) -0.020(3) -0.013(2)
F3B 0.093(6) 0.062(5) 0.092(6) -0.002(5) 0.018(5) -0.007(5)
F2A 0.094(8) 0.065(7) 0.102(8) 0.001(7) 0.018(7) -0.008(7)
F1B 0.078(8) 0.057(8) 0.089(8) 0.002(7) 0.019(7) -0.017(7)
F4B 0.111(5) 0.067(4) 0.110(5) 0.004(4) 0.013(4) -0.007(4)

loop_
_atom_type_symbol
_atom_type_description
_atom_type_scat_dispersion_real
_atom_type_scat_dispersion_imag
_atom_type_scat_source
C C 0.0033 0.0016 'International Tables Vol C Tables 4.2.6.8 and 6.1.1.4'
H H 0.0000 0.0000 'International Tables Vol C Tables 4.2.6.8 and 6.1.1.4'
B B 0.0013 0.0007 'International Tables Vol C Tables 4.2.6.8 and 6.1.1.4'
Cl Cl 0.1484 0.1585 'International Tables Vol C Tables 4.2.6.8 and 6.1.1.4'
Cu Cu 0.3201 1.2651 'International Tables Vol C Tables 4.2.6.8 and 6.1.1.4'
F F 0.0171 0.0103 'International Tables Vol C Tables 4.2.6.8 and 6.1.1.4'
N N 0.0061 0.0033 'International Tables Vol C Tables 4.2.6.8 and 6.1.1.4'
O O 0.0106 0.0060 'International Tables Vol C Tables 4.2.6.8 and 6.1.1.4'
P P 0.1023 0.0942 'International Tables Vol C Tables 4.2.6.8 and 6.1.1.4'

loop_
_exptl_crystal_face_index_h
_exptl_crystal_face_index_k
_exptl_crystal_face_index_l
_exptl_crystal_face_perp_dist
10 2 3 0.1920
-10 -2 -3 0.1420
5 0 -3 0.3360
-5 0 3 0.2920
-1 1 0 0.0720
1 -1 0 0.1730
3 -5 1 0.1630
5 -2 -2 0.2420
-6 -1 -1 0.1260

loop_
_geom_angle_atom_site_label_1
_geom_angle_atom_site_label_2
_geom_angle_atom_site_label_3
_geom_angle
_geom_angle_site_symmetry_1
_geom_angle_site_symmetry_3
_geom_angle_publ_flag
P1 Cu P2 74.69(3) . . ?
N3 Cu P1 136.76(8) . . ?
N3 Cu P2 121.75(7) . . ?
N3 Cu N2 83.09(11) . . ?
N2 Cu P1 126.63(8) . . ?
N2 Cu P2 118.80(7) . . ?
N1 P1 Cu 89.81(7) . . ?
N1 P1 C34 104.69(11) . . ?
N1 P1 C40A 102.8(3) . . ?
N1 P1 C40B 108.6(4) . . ?
C34 P1 Cu 126.32(9) . . ?
C34 P1 C40A 107.8(3) . . ?
C34 P1 C40B 103.7(3) . . ?
C40A P1 Cu 119.0(3) . . ?
C40B P1 Cu 120.3(4) . . ?
N1 P2 Cu 88.87(8) . . ?
N1 P2 C28 106.27(11) . . ?
N1 P2 C22 109.30(12) . . ?
C28 P2 Cu 122.21(9) . . ?
C28 P2 C22 105.90(12) . . ?
C22 P2 Cu 121.17(10) . . ?
C5 O2 C7 121.3(2) . . ?
P2 N1 P1 106.62(12) . . ?
C1 N1 P1 124.73(17) . . ?
C1 N1 P2 128.40(18) . . ?
C48 N3 Cu 110.6(2) . . ?
C21 N3 Cu 130.7(2) . . ?
C21 N3 C48 118.4(3) . . ?
C15 N2 Cu 110.5(2) . . ?
C11 N2 Cu 131.1(2) . . ?
C11 N2 C15 118.2(3) . . ?
C6 C1 N1 119.9(2) . . ?
C6 C1 C2 120.2(2) . . ?
C2 C1 N1 119.9(2) . . ?
C33 C28 P2 116.4(2) . . ?
C29 C28 P2 124.4(2) . . ?
C29 C28 C33 118.4(3) . . ?
O2 C5 C6 116.9(2) . . ?
O2 C5 C4 121.3(2) . . ?
C6 C5 C4 121.9(2) . . ?
C1 C6 C5 119.3(2) . . ?
C1 C6 H6 120.4 . . ?
C5 C6 H6 120.4 . . ?
C5 C4 C9 118.3(2) . . ?
C5 C4 C3 117.4(2) . . ?
C3 C4 C9 124.2(2) . . ?
C35 C34 P1 117.0(2) . . ?
C35 C34 C39 119.5(3) . . ?
C39 C34 P1 123.3(2) . . ?
O2 C7 C8 117.0(2) . . ?
O1 C7 O2 116.8(2) . . ?
O1 C7 C8 126.1(3) . . ?
C4 C9 C10 119.2(2) . . ?
C8 C9 C4 119.1(2) . . ?
C8 C9 C10 121.7(3) . . ?
C4 C3 H3 119.1 . . ?
C2 C3 C4 121.8(2) . . ?
C2 C3 H3 119.1 . . ?
C34 C35 H35 119.8 . . ?
C36 C35 C34 120.4(3) . . ?
C36 C35 H35 119.8 . . ?
C28 C33 H33 119.5 . . ?
C32 C33 C28 121.1(3) . . ?
C32 C33 H33 119.5 . . ?
C28 C29 H29 119.8 . . ?
C28 C29 C30 120.4(3) . . ?
C30 C29 H29 119.8 . . ?
C1 C2 H2 120.4 . . ?
C3 C2 C1 119.3(2) . . ?
C3 C2 H2 120.4 . . ?
C23 C22 P2 115.2(2) . . ?
C27 C22 P2 125.7(2) . . ?
C27 C22 C23 119.0(3) . . ?
C7 C8 H8 118.8 . . ?
C9 C8 C7 122.4(3) . . ?
C9 C8 H8 118.8 . . ?
C22 C23 H23 119.7 . . ?
C24 C23 C22 120.7(3) . . ?
C24 C23 H23 119.7 . . ?
N3 C48 C15 117.9(3) . . ?
N3 C48 C18 122.7(4) . . ?
C18 C48 C15 119.4(3) . . ?
C45A C40A P1 124.0(5) . . ?
C45A C40A C41A 120.0 . . ?
C41A C40A P1 115.8(5) . . ?
C40A C45A H45A 120.0 . . ?
C40A C45A C44A 120.0 . . ?
C44A C45A H45A 120.0 . . ?
C45A C44A H44A 120.0 . . ?
C45A C44A C43A 120.0 . . ?
C43A C44A H44A 120.0 . . ?
C44A C43A H43A 120.0 . . ?
C42A C43A C44A 120.0 . . ?
C42A C43A H43A 120.0 . . ?
C43A C42A H42A 120.0 . . ?
C43A C42A C41A 120.0 . . ?
C41A C42A H42A 120.0 . . ?
C40A C41A H41A 120.0 . . ?
C42A C41A C40A 120.0 . . ?
C42A C41A H41A 120.0 . . ?
C32 C31 H31 120.0 . . ?
C30 C31 H31 120.0 . . ?
C30 C31 C32 120.0(3) . . ?
C34 C39 H39 120.1 . . ?
C38 C39 C34 119.8(3) . . ?
C38 C39 H39 120.1 . . ?
C33 C32 H32 120.2 . . ?
C31 C32 C33 119.6(3) . . ?
C31 C32 H32 120.2 . . ?
C9 C10 H10A 109.5 . . ?
C9 C10 H10B 109.5 . . ?
C9 C10 H10C 109.5 . . ?
H10A C10 H10B 109.5 . . ?
H10A C10 H10C 109.5 . . ?
H10B C10 H10C 109.5 . . ?
C38 C37 H37 119.5 . . ?
C36 C37 H37 119.5 . . ?
C36 C37 C38 121.0(3) . . ?
C39 C38 H38 120.1 . . ?
C37 C38 C39 119.8(3) . . ?
C37 C38 H38 120.1 . . ?
N2 C15 C48 117.5(3) . . ?
N2 C15 C14 122.0(3) . . ?
C14 C15 C48 120.5(3) . . ?
C22 C27 H27 119.9 . . ?
C26 C27 C22 120.2(3) . . ?
C26 C27 H27 119.9 . . ?
C13 C14 C15 117.1(3) . . ?
C13 C14 C16 124.6(4) . . ?
C16 C14 C15 118.3(4) . . ?
C29 C30 H30 119.8 . . ?
C31 C30 C29 120.4(3) . . ?
C31 C30 H30 119.8 . . ?
N2 C11 H11 118.4 . . ?
N2 C11 C12 123.2(4) . . ?
C12 C11 H11 118.4 . . ?
C35 C36 H36 120.3 . . ?
C37 C36 C35 119.4(3) . . ?
C37 C36 H36 120.3 . . ?
C27 C26 H26 120.0 . . ?
C25 C26 C27 120.0(3) . . ?
C25 C26 H26 120.0 . . ?
C23 C24 H24 120.1 . . ?
C25 C24 C23 119.7(3) . . ?
C25 C24 H24 120.1 . . ?
C48 C18 C17 118.2(4) . . ?
C19 C18 C48 117.4(4) . . ?
C19 C18 C17 124.4(4) . . ?
C26 C25 H25 119.8 . . ?
C24 C25 C26 120.3(3) . . ?
C24 C25 H25 119.8 . . ?
N3 C21 H21 119.0 . . ?
N3 C21 C20 122.0(4) . . ?
C20 C21 H21 119.0 . . ?
C11 C12 H12 120.6 . . ?
C13 C12 C11 118.9(4) . . ?
C13 C12 H12 120.6 . . ?
C18 C19 H19 120.1 . . ?
C20 C19 C18 119.8(3) . . ?
C20 C19 H19 120.1 . . ?
C18 C17 H17 119.1 . . ?
C16 C17 C18 121.7(4) . . ?
C16 C17 H17 119.1 . . ?
C14 C13 H13 119.7 . . ?
C12 C13 C14 120.7(3) . . ?
C12 C13 H13 119.7 . . ?
C21 C20 H20 120.2 . . ?
C19 C20 C21 119.6(4) . . ?
C19 C20 H20 120.2 . . ?
C14 C16 H16 119.1 . . ?
C17 C16 C14 121.9(4) . . ?
C17 C16 H16 119.1 . . ?
Cl2A C46A Cl1A 108.4(10) . . ?
Cl2A C46A H46A 110.0 . . ?
Cl2A C46A H46B 110.0 . . ?
Cl1A C46A H46A 110.0 . . ?
Cl1A C46A H46B 110.0 . . ?
H46A C46A H46B 108.4 . . ?
F3A B F1A 108.1(4) . . ?
F3A B F4A 104.6(6) . . ?
F3A B F2A 131(2) . . ?
F2B B F1B 90(2) . . ?
F2B B F4B 97.7(8) . . ?
F4A B F1A 112.0(6) . . ?
F4A B F2A 107(3) . . ?
F3B B F2B 93.5(19) . . ?
F3B B F1B 169(3) . . ?
F3B B F4B 66.8(19) . . ?
F2A B F1A 94(3) . . ?
F1B B F4B 103.0(16) . . ?
Cl3A C47A H47A 110.3 . . ?
Cl3A C47A H47B 110.3 . . ?
Cl4A C47A Cl3A 107.3(8) . . ?
Cl4A C47A H47A 110.3 . . ?
Cl4A C47A H47B 110.3 . . ?
H47A C47A H47B 108.5 . . ?
Cl3B C47B H47C 114.8 . . ?
Cl3B C47B H47D 114.8 . . ?
H47C C47B H47D 111.8 . . ?
Cl4B C47B Cl3B 83.3(6) . . ?
Cl4B C47B H47C 114.8 . . ?
Cl4B C47B H47D 114.8 . . ?
C45B C40B P1 121.8(5) . . ?
C45B C40B C41B 120.0 . . ?
C41B C40B P1 117.5(5) . . ?
C40B C45B H45B 120.0 . . ?
C40B C45B C44B 120.0 . . ?
C44B C45B H45B 120.0 . . ?
C45B C44B H44B 120.0 . . ?
C45B C44B C43B 120.0 . . ?
C43B C44B H44B 120.0 . . ?
C44B C43B H43B 120.0 . . ?
C42B C43B C44B 120.0 . . ?
C42B C43B H43B 120.0 . . ?
C43B C42B H42B 120.0 . . ?
C43B C42B C41B 120.0 . . ?
C41B C42B H42B 120.0 . . ?
C40B C41B H41B 120.0 . . ?
C42B C41B C40B 120.0 . . ?
C42B C41B H41B 120.0 . . ?
H46C C46B H46D 107.5 . . ?
Cl1B C46B H46C 108.4 . . ?
Cl1B C46B H46D 108.4 . . ?
Cl1B C46B Cl2B 115.3(9) . . ?
Cl2B C46B H46C 108.4 . . ?
Cl2B C46B H46D 108.4 . . ?
B F3B F4B 59.1(13) . . ?
B F4B F3B 54.1(11) . . ?

loop_
_geom_bond_atom_site_label_1
_geom_bond_atom_site_label_2
_geom_bond_distance
_geom_bond_site_symmetry_2
_geom_bond_publ_flag
Cu P1 2.2548(7) . ?
Cu P2 2.2879(8) . ?
Cu N3 2.017(2) . ?
Cu N2 2.045(3) . ?
P1 N1 1.721(2) . ?
P1 C34 1.813(3) . ?
P1 C40A 1.823(4) . ?
P1 C40B 1.841(5) . ?
P2 N1 1.715(2) . ?
P2 C28 1.813(3) . ?
P2 C22 1.814(3) . ?
Cl2A C46A 1.751(13) . ?
Cl1A C46A 1.777(13) . ?
O2 C5 1.377(3) . ?
O2 C7 1.388(3) . ?
O1 C7 1.204(3) . ?
N1 C1 1.436(3) . ?
N3 C48 1.368(4) . ?
N3 C21 1.319(4) . ?
N2 C15 1.353(4) . ?
N2 C11 1.330(4) . ?
C1 C6 1.384(4) . ?
C1 C2 1.401(4) . ?
C28 C33 1.398(4) . ?
C28 C29 1.387(4) . ?
C5 C6 1.389(4) . ?
C5 C4 1.393(3) . ?
C6 H6 0.9500 . ?
F1A B 1.401(6) . ?
C4 C9 1.450(4) . ?
C4 C3 1.401(4) . ?
F3A B 1.370(7) . ?
C34 C35 1.392(4) . ?
C34 C39 1.398(4) . ?
C7 C8 1.447(4) . ?
C9 C8 1.342(4) . ?
C9 C10 1.507(4) . ?
C3 H3 0.9500 . ?
C3 C2 1.378(4) . ?
C35 H35 0.9500 . ?
C35 C36 1.386(4) . ?
C33 H33 0.9500 . ?
C33 C32 1.385(4) . ?
C29 H29 0.9500 . ?
C29 C30 1.390(4) . ?
C2 H2 0.9500 . ?
C22 C23 1.394(4) . ?
C22 C27 1.392(4) . ?
C8 H8 0.9500 . ?
F2B B 1.398(7) . ?
C23 H23 0.9500 . ?
C23 C24 1.383(4) . ?
C48 C15 1.431(5) . ?
C48 C18 1.402(4) . ?
C40A C45A 1.3900 . ?
C40A C41A 1.3900 . ?
C45A H45A 0.9500 . ?
C45A C44A 1.3900 . ?
C44A H44A 0.9500 . ?
C44A C43A 1.3900 . ?
C43A H43A 0.9500 . ?
C43A C42A 1.3900 . ?
C42A H42A 0.9500 . ?
C42A C41A 1.3900 . ?
C41A H41A 0.9500 . ?
C31 H31 0.9500 . ?
C31 C32 1.384(4) . ?
C31 C30 1.378(5) . ?
C39 H39 0.9500 . ?
C39 C38 1.386(4) . ?
C32 H32 0.9500 . ?
C10 H10A 0.9800 . ?
C10 H10B 0.9800 . ?
C10 H10C 0.9800 . ?
C37 H37 0.9500 . ?
C37 C38 1.384(5) . ?
C37 C36 1.380(5) . ?
C38 H38 0.9500 . ?
C15 C14 1.424(5) . ?
C27 H27 0.9500 . ?
C27 C26 1.388(4) . ?
C14 C13 1.392(6) . ?
C14 C16 1.408(6) . ?
C30 H30 0.9500 . ?
C11 H11 0.9500 . ?
C11 C12 1.394(5) . ?
C36 H36 0.9500 . ?
C26 H26 0.9500 . ?
C26 C25 1.383(5) . ?
C24 H24 0.9500 . ?
C24 C25 1.382(5) . ?
C18 C19 1.395(6) . ?
C18 C17 1.452(6) . ?
C25 H25 0.9500 . ?
C21 H21 0.9500 . ?
C21 C20 1.411(5) . ?
C12 H12 0.9500 . ?
C12 C13 1.353(6) . ?
C19 H19 0.9500 . ?
C19 C20 1.361(6) . ?
C17 H17 0.9500 . ?
C17 C16 1.335(7) . ?
C13 H13 0.9500 . ?
C20 H20 0.9500 . ?
C16 H16 0.9500 . ?
F4A B 1.390(7) . ?
C46A H46A 0.9900 . ?
C46A H46B 0.9900 . ?
B F3B 1.37(2) . ?
B F2A 1.40(2) . ?
B F1B 1.442(19) . ?
B F4B 1.453(12) . ?
Cl3A C47A 1.855(8) . ?
Cl4A C47A 1.768(8) . ?
C47A H47A 0.9900 . ?
C47A H47B 0.9900 . ?
Cl3B C47B 2.065(12) . ?
C47B H47C 0.9900 . ?
C47B H47D 0.9900 . ?
C47B Cl4B 1.772(13) . ?
C40B C45B 1.3900 . ?
C40B C41B 1.3900 . ?
C45B H45B 0.9500 . ?
C45B C44B 1.3900 . ?
C44B H44B 0.9500 . ?
C44B C43B 1.3900 . ?
C43B H43B 0.9500 . ?
C43B C42B 1.3900 . ?
C42B H42B 0.9500 . ?
C42B C41B 1.3900 . ?
C41B H41B 0.9500 . ?
C46B H46C 0.9900 . ?
C46B H46D 0.9900 . ?
C46B Cl1B 1.744(10) . ?
C46B Cl2B 1.761(12) . ?
F3B F4B 1.56(4) . ?

loop_
_geom_torsion_atom_site_label_1
_geom_torsion_atom_site_label_2
_geom_torsion_atom_site_label_3
_geom_torsion_atom_site_label_4
_geom_torsion
_geom_torsion_site_symmetry_1
_geom_torsion_site_symmetry_2
_geom_torsion_site_symmetry_3
_geom_torsion_site_symmetry_4
_geom_torsion_publ_flag
Cu P1 N1 P2 0.57(10) . . . . ?
Cu P1 N1 C1 175.3(2) . . . . ?
Cu P1 C34 C35 5.1(3) . . . . ?
Cu P1 C34 C39 -169.63(19) . . . . ?
Cu P1 C40A C45A -130.6(4) . . . . ?
Cu P1 C40A C41A 44.0(4) . . . . ?
Cu P1 C40B C45B -119.3(5) . . . . ?
Cu P1 C40B C41B 51.1(5) . . . . ?
Cu P2 N1 P1 -0.56(10) . . . . ?
Cu P2 N1 C1 -175.0(2) . . . . ?
Cu P2 C28 C33 33.3(2) . . . . ?
Cu P2 C28 C29 -137.0(2) . . . . ?
Cu P2 C22 C23 30.9(2) . . . . ?
Cu P2 C22 C27 -147.6(2) . . . . ?
Cu N3 C48 C15 4.7(3) . . . . ?
Cu N3 C48 C18 -175.9(2) . . . . ?
Cu N3 C21 C20 173.4(2) . . . . ?
Cu N2 C15 C48 -4.7(3) . . . . ?
Cu N2 C15 C14 174.0(2) . . . . ?
Cu N2 C11 C12 -172.7(2) . . . . ?
P1 N1 C1 C6 -89.5(3) . . . . ?
P1 N1 C1 C2 88.7(3) . . . . ?
P1 C34 C35 C36 -175.3(2) . . . . ?
P1 C34 C39 C38 174.4(2) . . . . ?
P1 C40A C45A C44A 174.4(7) . . . . ?
P1 C40A C41A C42A -174.8(7) . . . . ?
P1 C40B C45B C44B 170.1(8) . . . . ?
P1 C40B C41B C42B -170.5(7) . . . . ?
P2 N1 C1 C6 84.0(3) . . . . ?
P2 N1 C1 C2 -97.8(3) . . . . ?
P2 C28 C33 C32 -171.5(2) . . . . ?
P2 C28 C29 C30 171.0(2) . . . . ?
P2 C22 C23 C24 -177.2(2) . . . . ?
P2 C22 C27 C26 176.4(2) . . . . ?
O2 C5 C6 C1 -178.0(2) . . . . ?
O2 C5 C4 C9 -7.9(4) . . . . ?
O2 C5 C4 C3 175.0(2) . . . . ?
O2 C7 C8 C9 -6.2(4) . . . . ?
O1 C7 C8 C9 175.1(3) . . . . ?
N1 P1 C34 C35 106.0(2) . . . . ?
N1 P1 C34 C39 -68.8(3) . . . . ?
N1 P1 C40A C45A 132.3(5) . . . . ?
N1 P1 C40A C41A -53.0(4) . . . . ?
N1 P1 C40B C45B 139.6(5) . . . . ?
N1 P1 C40B C41B -50.0(4) . . . . ?
N1 P2 C28 C33 -65.9(2) . . . . ?
N1 P2 C28 C29 123.8(2) . . . . ?
N1 P2 C22 C23 131.7(2) . . . . ?
N1 P2 C22 C27 -46.8(3) . . . . ?
N1 C1 C6 C5 -179.6(2) . . . . ?
N1 C1 C2 C3 178.4(2) . . . . ?
N3 C48 C15 N2 0.0(4) . . . . ?
N3 C48 C15 C14 -178.7(3) . . . . ?
N3 C48 C18 C19 1.5(5) . . . . ?
N3 C48 C18 C17 -179.9(3) . . . . ?
N3 C21 C20 C19 0.7(5) . . . . ?
N2 C15 C14 C13 0.4(5) . . . . ?
N2 C15 C14 C16 179.1(3) . . . . ?
N2 C11 C12 C13 -0.8(5) . . . . ?
C28 P2 N1 P1 122.78(13) . . . . ?
C28 P2 N1 C1 -51.7(2) . . . . ?
C28 P2 C22 C23 -114.2(2) . . . . ?
C28 P2 C22 C27 67.3(3) . . . . ?
C28 C33 C32 C31 0.3(4) . . . . ?
C28 C29 C30 C31 -1.1(5) . . . . ?
C5 O2 C7 O1 -177.4(2) . . . . ?
C5 O2 C7 C8 3.8(4) . . . . ?
C5 C4 C9 C8 5.4(4) . . . . ?
C5 C4 C9 C10 -172.8(3) . . . . ?
C5 C4 C3 C2 3.8(4) . . . . ?
C6 C1 C2 C3 -3.3(4) . . . . ?
C6 C5 C4 C9 172.2(2) . . . . ?
C6 C5 C4 C3 -5.0(4) . . . . ?
C4 C5 C6 C1 2.0(4) . . . . ?
C4 C9 C8 C7 1.6(4) . . . . ?
C4 C3 C2 C1 0.2(4) . . . . ?
C34 P1 N1 P2 -127.13(13) . . . . ?
C34 P1 N1 C1 47.6(2) . . . . ?
C34 P1 C40A C45A 22.1(6) . . . . ?
C34 P1 C40A C41A -163.3(3) . . . . ?
C34 P1 C40B C45B 28.7(6) . . . . ?
C34 P1 C40B C41B -161.0(3) . . . . ?
C34 C35 C36 C37 0.8(4) . . . . ?
C34 C39 C38 C37 0.3(5) . . . . ?
C7 O2 C5 C6 -176.9(2) . . . . ?
C7 O2 C5 C4 3.1(4) . . . . ?
C9 C4 C3 C2 -173.1(3) . . . . ?
C3 C4 C9 C8 -177.7(3) . . . . ?
C3 C4 C9 C10 4.1(4) . . . . ?
C35 C34 C39 C38 -0.2(4) . . . . ?
C33 C28 C29 C30 0.9(4) . . . . ?
C29 C28 C33 C32 -0.6(4) . . . . ?
C2 C1 C6 C5 2.2(4) . . . . ?
C22 P2 N1 P1 -123.35(13) . . . . ?
C22 P2 N1 C1 62.2(2) . . . . ?
C22 P2 C28 C33 177.9(2) . . . . ?
C22 P2 C28 C29 7.6(3) . . . . ?
C22 C23 C24 C25 0.8(5) . . . . ?
C22 C27 C26 C25 0.5(5) . . . . ?
F2B B F3B F4B -96.9(11) . . . . ?
F2B B F4B F3B 91(2) . . . . ?
C23 C22 C27 C26 -2.1(5) . . . . ?
C23 C24 C25 C26 -2.4(5) . . . . ?
C48 N3 C21 C20 0.3(5) . . . . ?
C48 C15 C14 C13 179.1(3) . . . . ?
C48 C15 C14 C16 -2.2(4) . . . . ?
C48 C18 C19 C20 -0.5(5) . . . . ?
C48 C18 C17 C16 -0.5(5) . . . . ?
C40A P1 N1 P2 120.3(3) . . . . ?
C40A P1 N1 C1 -65.0(4) . . . . ?
C40A P1 C34 C35 -145.1(4) . . . . ?
C40A P1 C34 C39 40.2(4) . . . . ?
C40A C45A C44A C43A 0.0 . . . . ?
C45A C40A C41A C42A 0.0 . . . . ?
C45A C44A C43A C42A 0.0 . . . . ?
C44A C43A C42A C41A 0.0 . . . . ?
C43A C42A C41A C40A 0.0 . . . . ?
C41A C40A C45A C44A 0.0 . . . . ?
C39 C34 C35 C36 -0.4(4) . . . . ?
C32 C31 C30 C29 0.8(5) . . . . ?
C10 C9 C8 C7 179.7(3) . . . . ?
C38 C37 C36 C35 -0.7(5) . . . . ?
C15 N2 C11 C12 1.3(5) . . . . ?
C15 C48 C18 C19 -179.0(3) . . . . ?
C15 C48 C18 C17 -0.5(4) . . . . ?
C15 C14 C13 C12 0.1(5) . . . . ?
C15 C14 C16 C17 1.2(5) . . . . ?
C27 C22 C23 C24 1.4(4) . . . . ?
C27 C26 C25 C24 1.7(5) . . . . ?
C30 C31 C32 C33 -0.5(5) . . . . ?
C11 N2 C15 C48 -179.8(3) . . . . ?
C11 N2 C15 C14 -1.1(4) . . . . ?
C11 C12 C13 C14 0.1(6) . . . . ?
C36 C37 C38 C39 0.1(5) . . . . ?
C18 C48 C15 N2 -179.4(3) . . . . ?
C18 C48 C15 C14 1.8(4) . . . . ?
C18 C19 C20 C21 -0.6(5) . . . . ?
C18 C17 C16 C14 0.2(6) . . . . ?
C21 N3 C48 C15 179.2(3) . . . . ?
C21 N3 C48 C18 -1.4(4) . . . . ?
C19 C18 C17 C16 177.9(4) . . . . ?
C17 C18 C19 C20 -179.0(3) . . . . ?
C13 C14 C16 C17 179.8(4) . . . . ?
C16 C14 C13 C12 -178.5(4) . . . . ?
C40B P1 N1 P2 122.6(4) . . . . ?
C40B P1 N1 C1 -62.7(4) . . . . ?
C40B P1 C34 C35 -140.3(4) . . . . ?
C40B P1 C34 C39 45.0(5) . . . . ?
C40B C45B C44B C43B 0.0 . . . . ?
C45B C40B C41B C42B 0.0 . . . . ?
C45B C44B C43B C42B 0.0 . . . . ?
C44B C43B C42B C41B 0.0 . . . . ?
C43B C42B C41B C40B 0.0 . . . . ?
C41B C40B C45B C44B 0.0 . . . . ?
F1B B F3B F4B 14(17) . . . . ?
F1B B F4B F3B -177(3) . . . . ?
